data_2234866
loop_
_publ_author_name
'Guo, Jing-ke'
'Wen, Yi-Hang'

_publ_section_title
;
 <i>catena</i>-Poly[[[aqua[3-(3-hydroxyphenyl)prop-2-enoato]samarium(III)]-bis[\m~2~-3-(3-hydroxyphenyl)prop-2-enoato]]
 monohydrate]
;
_journal_coeditor_code ZJ2052
_journal_issue 5
_journal_name_full 'Acta Crystallographica Section E'
_journal_page_first m543
_journal_page_last m544
_journal_paper_doi 10.1107/S1600536812013724
_journal_volume 68
_journal_year 2012
_chemical_formula_iupac '[Sm (C9 H7 O3)3 (H2 O)], H2 O'
_chemical_formula_moiety 'C27 H23 O10 Sm, H2O'
_chemical_formula_sum 'C27 H25 O11 Sm'
_chemical_formula_weight 675.82
_chemical_name_systematic
;
<i>catena</i>-Poly[[[aqua[3-(3-hydroxyphenyl)prop-2-enoato]samarium(III)]-
bis[\m~2~-3-(3-hydroxyphenyl)prop-2-enoato]] monohydrate]
;
_space_group_IT_number 2
_symmetry_cell_setting triclinic
_symmetry_space_group_name_Hall '-P 1'
_symmetry_space_group_name_H-M 'P -1'
_atom_sites_solution_hydrogens geom
_atom_sites_solution_primary direct
_atom_sites_solution_secondary difmap
_audit_creation_method SHELXL-97
_cell_angle_alpha 97.3560(10)
_cell_angle_beta 97.1200(10)
_cell_angle_gamma 103.7390(10)
_cell_formula_units_Z 2
_cell_length_a 7.94110(10)
_cell_length_b 13.0312(2)
_cell_length_c 13.6564(2)
_cell_measurement_reflns_used 9871
_cell_measurement_temperature 296(2)
_cell_measurement_theta_max 25.00
_cell_measurement_theta_min 1.63
_cell_volume 1343.87(3)
_computing_cell_refinement 'SAINT (Bruker, 2006)'
_computing_data_collection 'APEX2 (Bruker, 2006)'
_computing_data_reduction 'SAINT (Bruker, 2006)'
_computing_molecular_graphics 'DIAMOND (Brandenburg, 1999)'
_computing_publication_material 'SHELXTL (Sheldrick, 2008)'
_computing_structure_refinement 'SHELXL97 (Sheldrick, 2008)'
_computing_structure_solution 'SHELXS97 (Sheldrick, 2008)'
_diffrn_ambient_temperature 296(2)
_diffrn_measured_fraction_theta_full 0.998
_diffrn_measured_fraction_theta_max 0.998
_diffrn_measurement_device_type 'Bruker APEXII area-detector'
_diffrn_measurement_method '\w scans'
_diffrn_radiation_monochromator graphite
_diffrn_radiation_source 'fine-focus sealed tube'
_diffrn_radiation_type MoK\a
_diffrn_radiation_wavelength 0.71073
_diffrn_reflns_av_R_equivalents 0.0155
_diffrn_reflns_av_sigmaI/netI 0.0144
_diffrn_reflns_limit_h_max 9
_diffrn_reflns_limit_h_min -9
_diffrn_reflns_limit_k_max 15
_diffrn_reflns_limit_k_min -15
_diffrn_reflns_limit_l_max 16
_diffrn_reflns_limit_l_min -16
_diffrn_reflns_number 17958
_diffrn_reflns_theta_full 25.00
_diffrn_reflns_theta_max 25.00
_diffrn_reflns_theta_min 1.63
_diffrn_standards_decay_% 0
_exptl_absorpt_coefficient_mu 2.245
_exptl_absorpt_correction_T_max .71
_exptl_absorpt_correction_T_min .53
_exptl_absorpt_correction_type multi-scan
_exptl_absorpt_process_details '(SADABS; Sheldrick, 1996)'
_exptl_crystal_colour yellow
_exptl_crystal_density_diffrn 1.670
_exptl_crystal_density_method 'not measured'
_exptl_crystal_description block
_exptl_crystal_F_000 674
_exptl_crystal_size_max .52
_exptl_crystal_size_mid .24
_exptl_crystal_size_min .15
_refine_diff_density_max 0.397
_refine_diff_density_min -0.465
_refine_ls_extinction_method none
_refine_ls_goodness_of_fit_ref 1.039
_refine_ls_hydrogen_treatment mixed
_refine_ls_matrix_type full
_refine_ls_number_parameters 373
_refine_ls_number_reflns 4722
_refine_ls_number_restraints 10
_refine_ls_restrained_S_all 1.042
_refine_ls_R_factor_gt 0.0140
_refine_ls_shift/su_max 0.002
_refine_ls_shift/su_mean 0.000
_refine_ls_structure_factor_coef Fsqd
_refine_ls_weighting_details 'calc w=1/[\s^2^(Fo^2^)+(0.0243P)^2^+0.3656P] where P=(Fo^2^+2Fc^2^)/3'
_refine_ls_weighting_scheme calc
_refine_ls_wR_factor_gt 0.0365
_refine_ls_wR_factor_ref 0.0369
_reflns_number_gt 4590
_reflns_number_total 4722
_reflns_threshold_expression I>2\s(I)
_cod_data_source_file zj2052.cif
_cod_data_source_block I
_cod_database_code 2234866
_cod_database_fobs_code 2234866

loop_
_symmetry_equiv_pos_as_xyz
'x, y, z'
'-x, -y, -z'

loop_
_atom_site_type_symbol
_atom_site_label
_atom_site_fract_x
_atom_site_fract_y
_atom_site_fract_z
_atom_site_U_iso_or_equiv
_atom_site_adp_type
_atom_site_calc_flag
_atom_site_refinement_flags
_atom_site_occupancy
_atom_site_symmetry_multiplicity
Sm Sm1 0.231707(9) 0.462033(5) 0.480253(5) 0.01695(4) Uani d U 1 1
O O1 0.06012(15) 0.55519(9) 0.59671(8) 0.0240(2) Uani d U 1 1
O O1W 0.07151(18) 0.32289(11) 0.56401(11) 0.0324(3) Uani d D 1 1
H H1WA -0.034(2) 0.318(2) 0.5643(17) 0.049 Uiso d D 1 1
H H1WB 0.109(3) 0.312(2) 0.6205(14) 0.049 Uiso d D 1 1
O O2 0.32583(16) 0.54888(12) 0.65526(9) 0.0349(3) Uani d . 1 1
O O2W 0.7925(2) 0.70266(18) 0.25319(14) 0.0629(5) Uani d D 1 1
H H2WA 0.786(4) 0.7600(17) 0.232(3) 0.094 Uiso d D 1 1
H H2WB 0.697(3) 0.661(2) 0.232(3) 0.094 Uiso d D 1 1
O O3 0.4554(2) 0.56809(15) 1.19165(12) 0.0515(4) Uani d D 1 1
H H3 0.401(3) 0.5246(19) 1.2314(18) 0.062 Uiso d D 1 1
O O4 0.51185(15) 0.59885(9) 0.47391(9) 0.0240(3) Uani d . 1 1
O O5 0.26831(15) 0.64608(9) 0.43899(10) 0.0278(3) Uani d . 1 1
O O6 1.0331(2) 1.09500(12) 0.39523(14) 0.0506(4) Uani d D 1 1
H H6 1.080(3) 1.1627(15) 0.382(2) 0.061 Uiso d D 1 1
O O7 0.19076(17) 0.29241(9) 0.36232(9) 0.0306(3) Uani d . 1 1
O O8 0.28389(16) 0.44152(9) 0.30584(9) 0.0259(3) Uani d . 1 1
O O9 0.3333(5) 0.1288(2) -0.16532(17) 0.1181(11) Uani d D 1 1
H H9 0.351(6) 0.077(3) -0.215(3) 0.142 Uiso d D 1 1
C C1 0.3318(3) 0.59470(16) 1.12695(14) 0.0358(4) Uani d . 1 1
C C2 0.1850(3) 0.62021(18) 1.15591(15) 0.0437(5) Uani d . 1 1
H H2A 0.1672 0.6218 1.2221 0.052 Uiso calc R 1 1
C C3 0.0638(3) 0.6435(2) 1.08592(16) 0.0479(6) Uani d . 1 1
H H3A -0.0346 0.6618 1.1056 0.057 Uiso calc R 1 1
C C4 0.0877(3) 0.63986(18) 0.98720(15) 0.0401(5) Uani d . 1 1
H H4A 0.0039 0.6541 0.9406 0.048 Uiso calc R 1 1
C C5 0.2359(3) 0.61510(15) 0.95721(14) 0.0313(4) Uani d . 1 1
C C6 0.3595(3) 0.59493(16) 1.02878(14) 0.0349(4) Uani d . 1 1
H H6A 0.4621 0.5814 1.0104 0.042 Uiso calc R 1 1
C C7 0.2629(2) 0.60020(16) 0.85277(14) 0.0320(4) Uani d . 1 1
H H7A 0.3726 0.5922 0.8417 0.038 Uiso calc R 1 1
C C8 0.1498(2) 0.59684(16) 0.77289(13) 0.0306(4) Uani d . 1 1
H H8A 0.0447 0.6140 0.7811 0.037 Uiso calc R 1 1
C C9 0.1830(2) 0.56691(14) 0.67091(13) 0.0237(4) Uani d . 1 1
C C10 0.8553(3) 1.07639(15) 0.38269(15) 0.0351(4) Uani d . 1 1
C C11 0.7683(3) 1.14997(15) 0.35253(16) 0.0406(5) Uani d . 1 1
H H11A 0.8315 1.2160 0.3411 0.049 Uiso calc R 1 1
C C12 0.5879(3) 1.12497(16) 0.33946(18) 0.0457(5) Uani d . 1 1
H H12A 0.5299 1.1749 0.3196 0.055 Uiso calc R 1 1
C C13 0.4906(3) 1.02652(16) 0.35534(17) 0.0395(5) Uani d . 1 1
H H13A 0.3686 1.0104 0.3454 0.047 Uiso calc R 1 1
C C14 0.5770(3) 0.95222(14) 0.38628(14) 0.0305(4) Uani d . 1 1
C C15 0.7603(3) 0.97840(14) 0.40027(15) 0.0329(4) Uani d . 1 1
H H15A 0.8194 0.9296 0.4216 0.040 Uiso calc R 1 1
C C16 0.4745(3) 0.84864(14) 0.40343(14) 0.0306(4) Uani d . 1 1
H H16A 0.3529 0.8359 0.3920 0.037 Uiso calc R 1 1
C C17 0.5399(2) 0.77163(14) 0.43369(14) 0.0291(4) Uani d . 1 1
H H17A 0.6614 0.7836 0.4458 0.035 Uiso calc R 1 1
C C18 0.4330(2) 0.66875(13) 0.44924(12) 0.0214(3) Uani d . 1 1
C C19 0.2960(5) 0.0830(2) -0.0827(2) 0.0676(8) Uani d . 1 1
C C20 0.2780(5) -0.0240(2) -0.0819(2) 0.0729(9) Uani d . 1 1
H H20A 0.2905 -0.0681 -0.1383 0.087 Uiso calc R 1 1
C C21 0.2415(5) -0.0653(2) 0.0023(3) 0.0786(10) Uani d . 1 1
H H21A 0.2308 -0.1377 0.0036 0.094 Uiso calc R 1 1
C C22 0.2202(4) -0.0002(2) 0.0858(2) 0.0643(8) Uani d . 1 1
H H22A 0.1926 -0.0294 0.1422 0.077 Uiso calc R 1 1
C C23 0.2398(3) 0.10820(18) 0.08566(17) 0.0436(5) Uani d . 1 1
C C24 0.2779(4) 0.1496(2) 0.00018(18) 0.0572(7) Uani d . 1 1
H H24A 0.2912 0.2222 -0.0014 0.069 Uiso calc R 1 1
C C25 0.2225(3) 0.17526(16) 0.17687(15) 0.0390(5) Uani d . 1 1
H H25A 0.1776 0.1391 0.2262 0.047 Uiso calc R 1 1
C C26 0.2632(3) 0.28090(15) 0.19707(14) 0.0319(4) Uani d . 1 1
H H26A 0.3052 0.3196 0.1486 0.038 Uiso calc R 1 1
C C27 0.2452(2) 0.34016(14) 0.29289(13) 0.0241(4) Uani d . 1 1

loop_
_atom_site_aniso_label
_atom_site_aniso_U_11
_atom_site_aniso_U_22
_atom_site_aniso_U_33
_atom_site_aniso_U_12
_atom_site_aniso_U_13
_atom_site_aniso_U_23
Sm1 0.01437(6) 0.01882(5) 0.01808(6) 0.00429(3) 0.00325(3) 0.00391(3)
O1 0.0194(6) 0.0320(6) 0.0198(6) 0.0078(5) 0.0009(5) 0.0018(5)
O1W 0.0274(7) 0.0365(7) 0.0393(8) 0.0103(6) 0.0122(6) 0.0173(6)
O2 0.0209(6) 0.0605(9) 0.0234(6) 0.0171(6) 0.0007(5) -0.0023(6)
O2W 0.0519(11) 0.0872(14) 0.0500(11) 0.0134(10) 0.0081(8) 0.0216(10)
O3 0.0422(9) 0.0771(11) 0.0373(8) 0.0086(8) 0.0032(7) 0.0328(8)
O4 0.0185(6) 0.0208(6) 0.0340(7) 0.0063(5) 0.0027(5) 0.0084(5)
O5 0.0190(6) 0.0254(6) 0.0420(7) 0.0076(5) 0.0066(5) 0.0109(5)
O6 0.0413(9) 0.0343(8) 0.0739(12) -0.0010(7) 0.0068(8) 0.0225(8)
O7 0.0377(7) 0.0244(6) 0.0275(7) 0.0027(5) 0.0086(6) 0.0033(5)
O8 0.0275(6) 0.0257(6) 0.0250(6) 0.0059(5) 0.0077(5) 0.0046(5)
O9 0.224(3) 0.0984(18) 0.0477(12) 0.057(2) 0.0579(17) 0.0054(12)
C1 0.0355(11) 0.0413(11) 0.0270(10) 0.0019(8) 0.0010(8) 0.0113(8)
C2 0.0549(14) 0.0517(13) 0.0255(10) 0.0117(10) 0.0127(10) 0.0080(9)
C3 0.0507(14) 0.0636(15) 0.0366(12) 0.0248(11) 0.0167(10) 0.0062(10)
C4 0.0420(12) 0.0539(12) 0.0298(10) 0.0225(10) 0.0066(9) 0.0067(9)
C5 0.0336(10) 0.0350(10) 0.0244(9) 0.0083(8) 0.0038(8) 0.0033(7)
C6 0.0297(10) 0.0445(11) 0.0302(10) 0.0073(8) 0.0038(8) 0.0095(8)
C7 0.0271(9) 0.0444(11) 0.0255(9) 0.0113(8) 0.0050(8) 0.0039(8)
C8 0.0260(9) 0.0455(11) 0.0231(9) 0.0159(8) 0.0047(8) 0.0022(8)
C9 0.0225(9) 0.0256(8) 0.0217(9) 0.0056(7) 0.0024(7) 0.0017(7)
C10 0.0425(12) 0.0257(9) 0.0333(10) 0.0021(8) 0.0039(9) 0.0059(8)
C11 0.0544(13) 0.0226(9) 0.0425(12) 0.0029(9) 0.0067(10) 0.0115(8)
C12 0.0588(15) 0.0289(10) 0.0549(14) 0.0175(10) 0.0061(11) 0.0179(10)
C13 0.0418(12) 0.0326(10) 0.0466(12) 0.0125(9) 0.0050(10) 0.0121(9)
C14 0.0398(11) 0.0236(9) 0.0287(9) 0.0075(8) 0.0070(8) 0.0061(7)
C15 0.0391(11) 0.0235(9) 0.0373(10) 0.0069(8) 0.0053(9) 0.0116(8)
C16 0.0304(10) 0.0258(9) 0.0370(10) 0.0069(7) 0.0072(8) 0.0089(8)
C17 0.0239(9) 0.0256(9) 0.0389(10) 0.0052(7) 0.0087(8) 0.0086(8)
C18 0.0215(9) 0.0216(8) 0.0222(8) 0.0068(6) 0.0047(7) 0.0036(6)
C19 0.096(2) 0.0696(18) 0.0382(14) 0.0266(16) 0.0186(14) -0.0042(12)
C20 0.095(2) 0.0618(18) 0.0569(18) 0.0250(16) 0.0176(16) -0.0221(14)
C21 0.116(3) 0.0413(14) 0.074(2) 0.0186(15) 0.0223(19) -0.0111(14)
C22 0.091(2) 0.0405(13) 0.0580(16) 0.0123(13) 0.0192(15) -0.0024(12)
C23 0.0502(13) 0.0402(12) 0.0371(12) 0.0117(10) 0.0068(10) -0.0057(9)
C24 0.086(2) 0.0462(13) 0.0402(13) 0.0215(13) 0.0153(13) -0.0018(10)
C25 0.0472(12) 0.0391(11) 0.0306(10) 0.0121(9) 0.0084(9) 0.0021(8)
C26 0.0350(10) 0.0364(10) 0.0251(9) 0.0112(8) 0.0072(8) 0.0019(8)
C27 0.0175(8) 0.0307(9) 0.0240(9) 0.0070(7) 0.0024(7) 0.0030(7)

loop_
_atom_type_symbol
_atom_type_description
_atom_type_scat_dispersion_real
_atom_type_scat_dispersion_imag
_atom_type_scat_source
C C 0.0033 0.0016 'International Tables Vol C Tables 4.2.6.8 and 6.1.1.4'
H H 0.0000 0.0000 'International Tables Vol C Tables 4.2.6.8 and 6.1.1.4'
O O 0.0106 0.0060 'International Tables Vol C Tables 4.2.6.8 and 6.1.1.4'
Sm Sm -0.1638 3.4418 'International Tables Vol C Tables 4.2.6.8 and 6.1.1.4'

loop_
_geom_angle_atom_site_label_1
_geom_angle_atom_site_label_2
_geom_angle_atom_site_label_3
_geom_angle_site_symmetry_1
_geom_angle_site_symmetry_3
_geom_angle
O1 Sm1 O4 2_566 2_666 155.55(4)
O1 Sm1 O1W 2_566 . 79.70(5)
O4 Sm1 O1W 2_666 . 87.34(4)
O1 Sm1 O2 2_566 . 119.15(4)
O4 Sm1 O2 2_666 . 78.18(4)
O1W Sm1 O2 . . 79.90(5)
O1 Sm1 O8 2_566 . 82.67(4)
O4 Sm1 O8 2_666 . 88.82(4)
O1W Sm1 O8 . . 126.86(4)
O2 Sm1 O8 . . 150.00(4)
O1 Sm1 O7 2_566 . 81.62(4)
O4 Sm1 O7 2_666 . 75.09(4)
O1W Sm1 O7 . . 75.65(4)
O2 Sm1 O7 . . 144.28(5)
O8 Sm1 O7 . . 52.30(4)
O1 Sm1 O5 2_566 . 81.25(4)
O4 Sm1 O5 2_666 . 119.02(4)
O1W Sm1 O5 . . 147.03(4)
O2 Sm1 O5 . . 86.30(5)
O8 Sm1 O5 . . 76.50(4)
O7 Sm1 O5 . . 127.52(4)
O1 Sm1 O4 2_566 . 130.35(4)
O4 Sm1 O4 2_666 . 67.43(4)
O1W Sm1 O4 . . 148.72(4)
O2 Sm1 O4 . . 77.13(4)
O8 Sm1 O4 . . 72.92(4)
O7 Sm1 O4 . . 112.86(4)
O5 Sm1 O4 . . 51.62(4)
O1 Sm1 O1 2_566 . 67.98(4)
O4 Sm1 O1 2_666 . 128.01(4)
O1W Sm1 O1 . . 73.82(4)
O2 Sm1 O1 . . 51.34(4)
O8 Sm1 O1 . . 140.98(4)
O7 Sm1 O1 . . 139.96(4)
O5 Sm1 O1 . . 74.17(4)
O4 Sm1 O1 . . 106.71(4)
O1 Sm1 C27 2_566 . 82.20(4)
O4 Sm1 C27 2_666 . 80.18(5)
O1W Sm1 C27 . . 101.49(5)
O2 Sm1 C27 . . 158.23(5)
O8 Sm1 C27 . . 26.17(5)
O7 Sm1 C27 . . 26.16(5)
O5 Sm1 C27 . . 102.28(5)
O4 Sm1 C27 . . 92.42(4)
O1 Sm1 C27 . . 150.18(4)
O1 Sm1 C9 2_566 . 93.84(4)
O4 Sm1 C9 2_666 . 102.04(5)
O1W Sm1 C9 . . 72.73(5)
O2 Sm1 C9 . . 25.32(5)
O8 Sm1 C9 . . 158.51(5)
O7 Sm1 C9 . . 148.35(4)
O5 Sm1 C9 . . 82.02(5)
O4 Sm1 C9 . . 94.00(4)
O1 Sm1 C9 . . 26.30(4)
C27 Sm1 C9 . . 173.57(5)
O1 Sm1 C18 2_566 . 105.70(4)
O4 Sm1 C18 2_666 . 93.51(4)
O1W Sm1 C18 . . 160.17(5)
O2 Sm1 C18 . . 80.89(5)
O8 Sm1 C18 . . 72.97(4)
O7 Sm1 C18 . . 123.71(4)
O5 Sm1 C18 . . 25.53(4)
O4 Sm1 C18 . . 26.09(4)
O1 Sm1 C18 . . 90.30(4)
C27 Sm1 C18 . . 98.18(5)
C9 Sm1 C18 . . 87.75(5)
C9 O1 Sm1 . 2_566 155.04(11)
C9 O1 Sm1 . . 90.44(9)
Sm1 O1 Sm1 2_566 . 112.02(4)
Sm1 O1W H1WA . . 117.4(17)
Sm1 O1W H1WB . . 123.4(17)
H1WA O1W H1WB . . 104.8(19)
C9 O2 Sm1 . . 97.61(10)
H2WA O2W H2WB . . 105(2)
C1 O3 H3 . . 109.8(18)
C18 O4 Sm1 . 2_666 153.49(10)
C18 O4 Sm1 . . 93.86(9)
Sm1 O4 Sm1 2_666 . 112.57(4)
C18 O5 Sm1 . . 95.67(10)
C10 O6 H6 . . 108.7(17)
C27 O7 Sm1 . . 93.54(10)
C27 O8 Sm1 . . 94.92(10)
C19 O9 H9 . . 109(3)
O3 C1 C2 . . 122.80(18)
O3 C1 C6 . . 117.30(19)
C2 C1 C6 . . 119.90(19)
C1 C2 C3 . . 119.56(19)
C1 C2 H2A . . 120.2
C3 C2 H2A . . 120.2
C4 C3 C2 . . 120.7(2)
C4 C3 H3A . . 119.7
C2 C3 H3A . . 119.7
C3 C4 C5 . . 120.3(2)
C3 C4 H4A . . 119.9
C5 C4 H4A . . 119.9
C4 C5 C6 . . 118.54(18)
C4 C5 C7 . . 123.46(18)
C6 C5 C7 . . 117.80(17)
C1 C6 C5 . . 120.92(19)
C1 C6 H6A . . 119.5
C5 C6 H6A . . 119.5
C8 C7 C5 . . 127.42(18)
C8 C7 H7A . . 116.3
C5 C7 H7A . . 116.3
C7 C8 C9 . . 122.50(17)
C7 C8 H8A . . 118.8
C9 C8 H8A . . 118.8
O2 C9 O1 . . 119.34(15)
O2 C9 C8 . . 121.45(16)
O1 C9 C8 . . 119.16(15)
O2 C9 Sm1 . . 57.08(9)
O1 C9 Sm1 . . 63.25(8)
C8 C9 Sm1 . . 167.72(13)
O6 C10 C11 . . 122.73(17)
O6 C10 C15 . . 117.38(19)
C11 C10 C15 . . 119.9(2)
C12 C11 C10 . . 119.62(18)
C12 C11 H11A . . 120.2
C10 C11 H11A . . 120.2
C11 C12 C13 . . 121.2(2)
C11 C12 H12A . . 119.4
C13 C12 H12A . . 119.4
C12 C13 C14 . . 119.5(2)
C12 C13 H13A . . 120.2
C14 C13 H13A . . 120.2
C13 C14 C15 . . 118.97(18)
C13 C14 C16 . . 119.57(18)
C15 C14 C16 . . 121.46(17)
C10 C15 C14 . . 120.72(19)
C10 C15 H15A . . 119.6
C14 C15 H15A . . 119.6
C17 C16 C14 . . 125.68(18)
C17 C16 H16A . . 117.2
C14 C16 H16A . . 117.2
C16 C17 C18 . . 124.04(17)
C16 C17 H17A . . 118.0
C18 C17 H17A . . 118.0
O5 C18 O4 . . 118.84(15)
O5 C18 C17 . . 123.16(16)
O4 C18 C17 . . 118.00(15)
O5 C18 Sm1 . . 58.79(8)
O4 C18 Sm1 . . 60.05(8)
C17 C18 Sm1 . . 178.01(12)
C20 C19 O9 . . 121.7(2)
C20 C19 C24 . . 121.1(3)
O9 C19 C24 . . 117.2(3)
C21 C20 C19 . . 119.3(2)
C21 C20 H20A . . 120.3
C19 C20 H20A . . 120.3
C20 C21 C22 . . 120.5(3)
C20 C21 H21A . . 119.7
C22 C21 H21A . . 119.7
C23 C22 C21 . . 120.3(3)
C23 C22 H22A . . 119.9
C21 C22 H22A . . 119.9
C22 C23 C24 . . 118.8(2)
C22 C23 C25 . . 118.7(2)
C24 C23 C25 . . 122.5(2)
C19 C24 C23 . . 119.9(3)
C19 C24 H24A . . 120.0
C23 C24 H24A . . 120.0
C26 C25 C23 . . 127.6(2)
C26 C25 H25A . . 116.2
C23 C25 H25A . . 116.2
C25 C26 C27 . . 123.00(19)
C25 C26 H26A . . 118.5
C27 C26 H26A . . 118.5
O7 C27 O8 . . 119.10(15)
O7 C27 C26 . . 121.68(16)
O8 C27 C26 . . 119.22(16)
O7 C27 Sm1 . . 60.30(9)
O8 C27 Sm1 . . 58.92(8)
C26 C27 Sm1 . . 176.60(13)

loop_
_geom_bond_atom_site_label_1
_geom_bond_atom_site_label_2
_geom_bond_site_symmetry_2
_geom_bond_distance
Sm1 O1 2_566 2.3695(11)
Sm1 O4 2_666 2.3973(11)
Sm1 O1W . 2.4517(13)
Sm1 O2 . 2.4524(12)
Sm1 O8 . 2.4598(12)
Sm1 O7 . 2.4905(12)
Sm1 O5 . 2.4919(12)
Sm1 O4 . 2.5176(11)
Sm1 O1 . 2.5861(11)
Sm1 C27 . 2.8616(17)
Sm1 C9 . 2.8959(17)
Sm1 C18 . 2.8991(16)
O1 C9 . 1.283(2)
O1 Sm1 2_566 2.3695(11)
O1W H1WA . 0.824(15)
O1W H1WB . 0.834(16)
O2 C9 . 1.249(2)
O2W H2WA . 0.844(17)
O2W H2WB . 0.814(17)
O3 C1 . 1.374(3)
O3 H3 . 0.906(17)
O4 C18 . 1.278(2)
O4 Sm1 2_666 2.3973(11)
O5 C18 . 1.256(2)
O6 C10 . 1.360(3)
O6 H6 . 0.923(17)
O7 C27 . 1.264(2)
O8 C27 . 1.267(2)
O9 C19 . 1.374(4)
O9 H9 . 0.944(19)
C1 C2 . 1.375(3)
C1 C6 . 1.385(3)
C2 C3 . 1.385(3)
C2 H2A . 0.9300
C3 C4 . 1.381(3)
C3 H3A . 0.9300
C4 C5 . 1.387(3)
C4 H4A . 0.9300
C5 C6 . 1.392(3)
C5 C7 . 1.464(3)
C6 H6A . 0.9300
C7 C8 . 1.313(3)
C7 H7A . 0.9300
C8 C9 . 1.470(2)
C8 H8A . 0.9300
C10 C11 . 1.382(3)
C10 C15 . 1.387(3)
C11 C12 . 1.375(3)
C11 H11A . 0.9300
C12 C13 . 1.390(3)
C12 H12A . 0.9300
C13 C14 . 1.391(3)
C13 H13A . 0.9300
C14 C15 . 1.397(3)
C14 C16 . 1.465(2)
C15 H15A . 0.9300
C16 C17 . 1.322(3)
C16 H16A . 0.9300
C17 C18 . 1.463(2)
C17 H17A . 0.9300
C19 C20 . 1.369(4)
C19 C24 . 1.379(3)
C20 C21 . 1.365(5)
C20 H20A . 0.9300
C21 C22 . 1.384(4)
C21 H21A . 0.9300
C22 C23 . 1.384(3)
C22 H22A . 0.9300
C23 C24 . 1.384(4)
C23 C25 . 1.468(3)
C24 H24A . 0.9300
C25 C26 . 1.321(3)
C25 H25A . 0.9300
C26 C27 . 1.473(2)
C26 H26A . 0.9300

loop_
_geom_hbond_atom_site_label_D
_geom_hbond_atom_site_label_H
_geom_hbond_atom_site_label_A
_geom_hbond_site_symmetry_A
_geom_hbond_distance_DH
_geom_hbond_distance_HA
_geom_hbond_distance_DA
_geom_hbond_angle_DHA
O1W H1WA O5 2_566 0.824(15) 2.022(16) 2.8183(18) 163(2)
O3 H3 O8 1_556 0.906(17) 1.764(17) 2.6692(19) 176(3)
O6 H6 O7 1_665 0.923(17) 1.781(17) 2.7005(19) 174(3)
O2W H2WA O9 2_665 0.844(17) 2.15(2) 2.947(4) 158(3)
O1W H1WB O2W 2_666 0.834(16) 1.856(16) 2.688(2) 175(2)
O2W H2WB O3 1_554 0.814(17) 1.980(18) 2.790(3) 173(4)

loop_
_geom_torsion_atom_site_label_1
_geom_torsion_atom_site_label_2
_geom_torsion_atom_site_label_3
_geom_torsion_atom_site_label_4
_geom_torsion_site_symmetry_1
_geom_torsion_site_symmetry_4
_geom_torsion
O1 Sm1 O1 C9 2_566 . 168.85(12)
O4 Sm1 O1 C9 2_666 . 10.38(11)
O1W Sm1 O1 C9 . . 83.64(10)
O2 Sm1 O1 C9 . . -6.26(10)
O8 Sm1 O1 C9 . . -147.01(10)
O7 Sm1 O1 C9 . . 125.36(10)
O5 Sm1 O1 C9 . . -104.36(10)
O4 Sm1 O1 C9 . . -63.72(10)
C27 Sm1 O1 C9 . . 168.52(10)
C18 Sm1 O1 C9 . . -84.31(10)
O1 Sm1 O1 Sm1 2_566 2_566 0.0
O4 Sm1 O1 Sm1 2_666 2_566 -158.47(4)
O1W Sm1 O1 Sm1 . 2_566 -85.21(6)
O2 Sm1 O1 Sm1 . 2_566 -175.11(8)
O8 Sm1 O1 Sm1 . 2_566 44.14(8)
O7 Sm1 O1 Sm1 . 2_566 -43.49(8)
O5 Sm1 O1 Sm1 . 2_566 86.80(5)
O4 Sm1 O1 Sm1 . 2_566 127.43(5)
C27 Sm1 O1 Sm1 . 2_566 -0.32(11)
C9 Sm1 O1 Sm1 . 2_566 -168.85(12)
C18 Sm1 O1 Sm1 . 2_566 106.84(5)
O1 Sm1 O2 C9 2_566 . 1.29(13)
O4 Sm1 O2 C9 2_666 . -160.19(12)
O1W Sm1 O2 C9 . . -70.81(11)
O8 Sm1 O2 C9 . . 133.68(11)
O7 Sm1 O2 C9 . . -118.04(12)
O5 Sm1 O2 C9 . . 79.13(11)
O4 Sm1 O2 C9 . . 130.57(12)
O1 Sm1 O2 C9 . . 6.49(10)
C27 Sm1 O2 C9 . . -166.51(12)
C18 Sm1 O2 C9 . . 104.25(12)
O1 Sm1 O4 C18 2_566 . 21.91(11)
O4 Sm1 O4 C18 2_666 . -177.95(12)
O1W Sm1 O4 C18 . . -139.30(10)
O2 Sm1 O4 C18 . . -95.58(10)
O8 Sm1 O4 C18 . . 86.05(10)
O7 Sm1 O4 C18 . . 120.58(9)
O5 Sm1 O4 C18 . . -0.04(9)
O1 Sm1 O4 C18 . . -53.10(10)
C27 Sm1 O4 C18 . . 103.73(10)
C9 Sm1 O4 C18 . . -76.57(10)
O1 Sm1 O4 Sm1 2_566 2_666 -160.13(4)
O4 Sm1 O4 Sm1 2_666 2_666 0.0
O1W Sm1 O4 Sm1 . 2_666 38.66(10)
O2 Sm1 O4 Sm1 . 2_666 82.38(5)
O8 Sm1 O4 Sm1 . 2_666 -96.00(5)
O7 Sm1 O4 Sm1 . 2_666 -61.47(6)
O5 Sm1 O4 Sm1 . 2_666 177.91(7)
O1 Sm1 O4 Sm1 . 2_666 124.86(5)
C27 Sm1 O4 Sm1 . 2_666 -78.32(6)
C9 Sm1 O4 Sm1 . 2_666 101.38(6)
C18 Sm1 O4 Sm1 . 2_666 177.95(12)
O1 Sm1 O5 C18 2_566 . -163.20(10)
O4 Sm1 O5 C18 2_666 . 2.25(11)
O1W Sm1 O5 C18 . . 141.53(11)
O2 Sm1 O5 C18 . . 76.54(10)
O8 Sm1 O5 C18 . . -78.70(10)
O7 Sm1 O5 C18 . . -90.91(11)
O4 Sm1 O5 C18 . . 0.04(9)
O1 Sm1 O5 C18 . . 127.32(10)
C27 Sm1 O5 C18 . . -83.23(10)
C9 Sm1 O5 C18 . . 101.64(10)
O1 Sm1 O7 C27 2_566 . 89.35(11)
O4 Sm1 O7 C27 2_666 . -98.15(11)
O1W Sm1 O7 C27 . . 170.79(11)
O2 Sm1 O7 C27 . . -140.97(10)
O8 Sm1 O7 C27 . . 2.16(9)
O5 Sm1 O7 C27 . . 17.23(12)
O4 Sm1 O7 C27 . . -41.05(11)
O1 Sm1 O7 C27 . . 129.50(10)
C9 Sm1 O7 C27 . . 173.03(10)
C18 Sm1 O7 C27 . . -13.98(12)
O1 Sm1 O8 C27 2_566 . -87.21(10)
O4 Sm1 O8 C27 2_666 . 69.81(10)
O1W Sm1 O8 C27 . . -15.98(12)
O2 Sm1 O8 C27 . . 133.36(11)
O7 Sm1 O8 C27 . . -2.16(9)
O5 Sm1 O8 C27 . . -169.92(10)
O4 Sm1 O8 C27 . . 136.53(10)
O1 Sm1 O8 C27 . . -127.82(10)
C9 Sm1 O8 C27 . . -169.02(11)
C18 Sm1 O8 C27 . . 163.84(11)
O3 C1 C2 C3 . . -178.3(2)
C6 C1 C2 C3 . . 1.5(3)
C1 C2 C3 C4 . . 0.9(4)
C2 C3 C4 C5 . . -1.5(4)
C3 C4 C5 C6 . . -0.4(3)
C3 C4 C5 C7 . . 174.3(2)
O3 C1 C6 C5 . . 176.38(18)
C2 C1 C6 C5 . . -3.5(3)
C4 C5 C6 C1 . . 2.9(3)
C7 C5 C6 C1 . . -172.11(18)
C4 C5 C7 C8 . . -7.3(3)
C6 C5 C7 C8 . . 167.4(2)
C5 C7 C8 C9 . . -171.47(18)
Sm1 O2 C9 O1 . . -11.77(18)
Sm1 O2 C9 C8 . . 165.59(15)
Sm1 O1 C9 O2 2_566 . 165.90(18)
Sm1 O1 C9 O2 . . 11.05(17)
Sm1 O1 C9 C8 2_566 . -11.5(4)
Sm1 O1 C9 C8 . . -166.37(15)
Sm1 O1 C9 Sm1 2_566 . 154.8(3)
C7 C8 C9 O2 . . -4.1(3)
C7 C8 C9 O1 . . 173.30(18)
C7 C8 C9 Sm1 . . 75.2(6)
O1 Sm1 C9 O2 2_566 . -178.87(11)
O4 Sm1 C9 O2 2_666 . 19.83(12)
O1W Sm1 C9 O2 . . 103.17(12)
O8 Sm1 C9 O2 . . -99.16(16)
O7 Sm1 C9 O2 . . 100.89(13)
O5 Sm1 C9 O2 . . -98.27(11)
O4 Sm1 C9 O2 . . -47.93(12)
O1 Sm1 C9 O2 . . -168.52(18)
C18 Sm1 C9 O2 . . -73.28(12)
O1 Sm1 C9 O1 2_566 . -10.35(11)
O4 Sm1 C9 O1 2_666 . -171.66(9)
O1W Sm1 C9 O1 . . -88.32(10)
O2 Sm1 C9 O1 . . 168.52(17)
O8 Sm1 C9 O1 . . 69.36(16)
O7 Sm1 C9 O1 . . -90.60(13)
O5 Sm1 C9 O1 . . 70.24(9)
O4 Sm1 C9 O1 . . 120.58(9)
C18 Sm1 C9 O1 . . 95.23(10)
O1 Sm1 C9 C8 2_566 . 94.1(6)
O4 Sm1 C9 C8 2_666 . -67.2(6)
O1W Sm1 C9 C8 . . 16.2(6)
O2 Sm1 C9 C8 . . -87.0(6)
O8 Sm1 C9 C8 . . 173.9(5)
O7 Sm1 C9 C8 . . 13.9(6)
O5 Sm1 C9 C8 . . 174.7(6)
O4 Sm1 C9 C8 . . -134.9(6)
O1 Sm1 C9 C8 . . 104.5(6)
C18 Sm1 C9 C8 . . -160.3(6)
O6 C10 C11 C12 . . 178.7(2)
C15 C10 C11 C12 . . -0.5(3)
C10 C11 C12 C13 . . -0.5(3)
C11 C12 C13 C14 . . 0.8(3)
C12 C13 C14 C15 . . -0.3(3)
C12 C13 C14 C16 . . 179.75(19)
O6 C10 C15 C14 . . -178.21(18)
C11 C10 C15 C14 . . 1.1(3)
C13 C14 C15 C10 . . -0.7(3)
C16 C14 C15 C10 . . 179.31(18)
C13 C14 C16 C17 . . -179.3(2)
C15 C14 C16 C17 . . 0.7(3)
C14 C16 C17 C18 . . -179.51(17)
Sm1 O5 C18 O4 . . -0.08(16)
Sm1 O5 C18 C17 . . 179.55(15)
Sm1 O4 C18 O5 2_666 . -175.69(16)
Sm1 O4 C18 O5 . . 0.08(16)
Sm1 O4 C18 C17 2_666 . 4.7(3)
Sm1 O4 C18 C17 . . -179.57(13)
Sm1 O4 C18 Sm1 2_666 . -175.8(3)
C16 C17 C18 O5 . . -3.0(3)
C16 C17 C18 O4 . . 176.63(17)
O1 Sm1 C18 O5 2_566 . 17.26(11)
O4 Sm1 C18 O5 2_666 . -178.03(10)
O1W Sm1 C18 O5 . . -86.14(17)
O2 Sm1 C18 O5 . . -100.60(10)
O8 Sm1 C18 O5 . . 94.28(10)
O7 Sm1 C18 O5 . . 107.58(10)
O4 Sm1 C18 O5 . . -179.92(16)
O1 Sm1 C18 O5 . . -49.91(10)
C27 Sm1 C18 O5 . . 101.40(10)
C9 Sm1 C18 O5 . . -76.10(10)
O1 Sm1 C18 O4 2_566 . -162.82(9)
O4 Sm1 C18 O4 2_666 . 1.89(11)
O1W Sm1 C18 O4 . . 93.79(16)
O2 Sm1 C18 O4 . . 79.32(9)
O8 Sm1 C18 O4 . . -85.80(9)
O7 Sm1 C18 O4 . . -72.50(10)
O5 Sm1 C18 O4 . . 179.92(16)
O1 Sm1 C18 O4 . . 130.01(9)
C27 Sm1 C18 O4 . . -78.68(10)
C9 Sm1 C18 O4 . . 103.82(10)
C24 C19 C20 C21 . . 0.0(6)
C19 C20 C21 C22 . . 0.9(6)
C20 C21 C22 C23 . . -1.5(6)
C21 C22 C23 C24 . . 1.1(5)
C21 C22 C23 C25 . . -177.8(3)
C20 C19 C24 C23 . . -0.4(5)
O9 C19 C24 C23 . . 179.8(3)
C22 C23 C24 C19 . . -0.2(5)
C25 C23 C24 C19 . . 178.7(3)
C22 C23 C25 C26 . . 168.4(3)
C24 C23 C25 C26 . . -10.5(4)
C23 C25 C26 C27 . . -178.1(2)
Sm1 O7 C27 O8 . . -3.80(17)
Sm1 O7 C27 C26 . . 176.78(15)
Sm1 O8 C27 O7 . . 3.86(17)
Sm1 O8 C27 C26 . . -176.71(14)
C25 C26 C27 O7 . . 0.8(3)
C25 C26 C27 O8 . . -178.66(19)
O1 Sm1 C27 O7 2_566 . -86.87(10)
O4 Sm1 C27 O7 2_666 . 76.12(10)
O1W Sm1 C27 O7 . . -9.11(11)
O2 Sm1 C27 O7 . . 82.40(16)
O8 Sm1 C27 O7 . . -176.12(17)
O5 Sm1 C27 O7 . . -166.09(10)
O4 Sm1 C27 O7 . . 142.72(10)
O1 Sm1 C27 O7 . . -86.56(14)
C18 Sm1 C27 O7 . . 168.29(10)
O1 Sm1 C27 O8 2_566 . 89.25(10)
O4 Sm1 C27 O8 2_666 . -107.76(10)
O1W Sm1 C27 O8 . . 167.01(10)
O2 Sm1 C27 O8 . . -101.48(16)
O7 Sm1 C27 O8 . . 176.12(17)
O5 Sm1 C27 O8 . . 10.03(10)
O4 Sm1 C27 O8 . . -41.16(10)
O1 Sm1 C27 O8 . . 89.55(12)
